data_2228463
loop_
_publ_author_name
'Zhang, Daopeng'

_publ_section_title
;
 Monoclinic form of
 (cyanato-\k<i>N</i>){2,2'-[ethane-1,2-diylbis(nitrilomethylidyne)]diphenolato-\k^4^<i>O</i>,<i>N</i>,<i>N</i>',<i>O</i>'}manganese(III)
;
_journal_coeditor_code LH5164
_journal_issue 12
_journal_name_full 'Acta Crystallographica Section E'
_journal_page_first m1656
_journal_paper_doi 10.1107/S1600536810048270
_journal_volume 66
_journal_year 2010
_chemical_formula_iupac '[Mn (C16 H14 N2 O2) (N C O)]'
_chemical_formula_moiety 'C17 H14 Mn N3 O3'
_chemical_formula_sum 'C17 H14 Mn N3 O3'
_chemical_formula_weight 363.25
_chemical_name_systematic
;
(cyanato-\k<i>N</i>){2,2'-[ethane-1,2-diylbis(nitrilomethylidyne)]diphenolato-
\k^4^<i>O</i>,<i>N</i>,<i>N</i>',<i>O</i>'}manganese(III)
;
_space_group_IT_number 14
_symmetry_cell_setting monoclinic
_symmetry_space_group_name_Hall '-P 2yn'
_symmetry_space_group_name_H-M 'P 1 21/n 1'
_atom_sites_solution_hydrogens geom
_atom_sites_solution_primary direct
_atom_sites_solution_secondary difmap
_audit_creation_method SHELXL-97
_cell_angle_alpha 90.00
_cell_angle_beta 97.826(3)
_cell_angle_gamma 90.00
_cell_formula_units_Z 4
_cell_length_a 9.6399(16)
_cell_length_b 10.9133(18)
_cell_length_c 15.198(3)
_cell_measurement_reflns_used 1289
_cell_measurement_temperature 293(2)
_cell_measurement_theta_max 26.621
_cell_measurement_theta_min 2.579
_cell_volume 1584.0(5)
_computing_cell_refinement 'SAINT-Plus (Bruker, 2001)'
_computing_data_collection 'APEX2 (Bruker, 2004)'
_computing_data_reduction 'SAINT-Plus (Bruker, 2001)'
_computing_molecular_graphics 'SHELXTL (Sheldrick, 2008)'
_computing_publication_material 'SHELXTL (Sheldrick, 2008)'
_computing_structure_refinement 'SHELXL97 (Sheldrick, 2008)'
_computing_structure_solution 'SHELXS97 (Sheldrick, 2008)'
_diffrn_ambient_temperature 293(2)
_diffrn_measured_fraction_theta_full 0.998
_diffrn_measured_fraction_theta_max 0.998
_diffrn_measurement_device_type 'Bruker APEXII CCD area-detector'
_diffrn_measurement_method '\f and \w'
_diffrn_radiation_monochromator graphite
_diffrn_radiation_source 'fine-focus sealed tube'
_diffrn_radiation_type MoK\a
_diffrn_radiation_wavelength 0.71073
_diffrn_reflns_av_R_equivalents 0.0465
_diffrn_reflns_av_sigmaI/netI 0.0564
_diffrn_reflns_limit_h_max 11
_diffrn_reflns_limit_h_min -11
_diffrn_reflns_limit_k_max 12
_diffrn_reflns_limit_k_min -8
_diffrn_reflns_limit_l_max 17
_diffrn_reflns_limit_l_min -17
_diffrn_reflns_number 7377
_diffrn_reflns_theta_full 24.74
_diffrn_reflns_theta_max 24.74
_diffrn_reflns_theta_min 2.30
_exptl_absorpt_coefficient_mu 0.854
_exptl_absorpt_correction_T_max 0.8279
_exptl_absorpt_correction_T_min 0.7430
_exptl_absorpt_correction_type multi-scan
_exptl_absorpt_process_details '(SADABS; Sheldrick, 1996)'
_exptl_crystal_colour dark-brown
_exptl_crystal_density_diffrn 1.523
_exptl_crystal_density_method 'not measured'
_exptl_crystal_description block
_exptl_crystal_F_000 744
_exptl_crystal_size_max 0.37
_exptl_crystal_size_mid 0.35
_exptl_crystal_size_min 0.23
_refine_diff_density_max 0.529
_refine_diff_density_min -0.327
_refine_ls_extinction_method none
_refine_ls_goodness_of_fit_ref 1.012
_refine_ls_hydrogen_treatment constr
_refine_ls_matrix_type full
_refine_ls_number_parameters 217
_refine_ls_number_reflns 2698
_refine_ls_number_restraints 0
_refine_ls_restrained_S_all 1.012
_refine_ls_R_factor_all 0.0853
_refine_ls_R_factor_gt 0.0480
_refine_ls_shift/su_max 0.001
_refine_ls_shift/su_mean 0.000
_refine_ls_structure_factor_coef Fsqd
_refine_ls_weighting_details 'calc w=1/[\s^2^(Fo^2^)+(0.0695P)^2^] where P=(Fo^2^+2Fc^2^)/3'
_refine_ls_weighting_scheme calc
_refine_ls_wR_factor_gt 0.1134
_refine_ls_wR_factor_ref 0.1312
_reflns_number_gt 1769
_reflns_number_total 2698
_reflns_threshold_expression I>2\s(I)
_cod_data_source_file lh5164.cif
_cod_data_source_block I
_cod_original_sg_symbol_H-M ' P21/n'
_cod_database_code 2228463
_cod_database_fobs_code 2228463

loop_
_symmetry_equiv_pos_as_xyz
'x, y, z'
'-x+1/2, y+1/2, -z+1/2'
'-x, -y, -z'
'x-1/2, -y-1/2, z-1/2'

loop_
_atom_site_type_symbol
_atom_site_label
_atom_site_fract_x
_atom_site_fract_y
_atom_site_fract_z
_atom_site_U_iso_or_equiv
_atom_site_adp_type
_atom_site_calc_flag
_atom_site_refinement_flags
_atom_site_occupancy
_atom_site_disorder_assembly
_atom_site_disorder_group
Mn Mn1 0.10463(6) 0.63253(5) 0.52050(4) 0.0420(2) Uani d . 1 . .
O O1 -0.0313(3) 0.7121(2) 0.57698(17) 0.0489(7) Uani d . 1 . .
O O2 0.1015(3) 0.4886(2) 0.58923(17) 0.0472(7) Uani d . 1 . .
O O3 0.5003(4) 0.6657(5) 0.6799(3) 0.1254(17) Uani d . 1 . .
N N1 0.0793(3) 0.7500(3) 0.4211(2) 0.0453(8) Uani d . 1 . .
N N2 0.2150(3) 0.5430(3) 0.4394(2) 0.0425(8) Uani d . 1 . .
N N3 0.2893(4) 0.7093(3) 0.5904(2) 0.0566(10) Uani d . 1 . .
C C1 -0.1070(4) 0.8699(4) 0.4711(3) 0.0476(10) Uani d . 1 . .
C C2 -0.1116(4) 0.8071(4) 0.5515(3) 0.0463(10) Uani d . 1 . .
C C3 -0.2089(5) 0.8453(4) 0.6060(3) 0.0621(13) Uani d . 1 . .
H H3 -0.2123 0.8054 0.6598 0.075 Uiso calc R 1 . .
C C4 -0.2991(5) 0.9395(4) 0.5824(4) 0.0715(14) Uani d . 1 . .
H H4 -0.3638 0.9619 0.6196 0.086 Uiso calc R 1 . .
C C5 -0.2956(5) 1.0021(4) 0.5037(4) 0.0724(15) Uani d . 1 . .
H H5 -0.3568 1.0667 0.4879 0.087 Uiso calc R 1 . .
C C6 -0.2003(4) 0.9674(4) 0.4492(3) 0.0605(12) Uani d . 1 . .
H H6 -0.1974 1.0096 0.3963 0.073 Uiso calc R 1 . .
C C7 -0.0106(4) 0.8380(4) 0.4105(3) 0.0530(11) Uani d . 1 . .
H H7 -0.0132 0.8849 0.3593 0.064 Uiso calc R 1 . .
C C8 0.3143(4) 0.3997(3) 0.5504(3) 0.0415(9) Uani d . 1 . .
C C9 0.2170(4) 0.4207(4) 0.6109(3) 0.0423(9) Uani d . 1 . .
C C10 0.2394(4) 0.3634(4) 0.6929(3) 0.0503(10) Uani d . 1 . .
H H10 0.1770 0.3776 0.7334 0.060 Uiso calc R 1 . .
C C11 0.3501(4) 0.2868(4) 0.7163(3) 0.0626(13) Uani d . 1 . .
H H11 0.3630 0.2503 0.7721 0.075 Uiso calc R 1 . .
C C12 0.4445(4) 0.2632(4) 0.6557(3) 0.0638(13) Uani d . 1 . .
H H12 0.5195 0.2103 0.6709 0.077 Uiso calc R 1 . .
C C13 0.4252(4) 0.3189(4) 0.5740(3) 0.0524(11) Uani d . 1 . .
H H13 0.4872 0.3025 0.5337 0.063 Uiso calc R 1 . .
C C14 0.2980(4) 0.4541(4) 0.4634(3) 0.0451(10) Uani d . 1 . .
H H14 0.3511 0.4225 0.4220 0.054 Uiso calc R 1 . .
C C15 0.1771(4) 0.7294(4) 0.3564(3) 0.0569(12) Uani d . 1 . .
H H15A 0.2662 0.7686 0.3763 0.068 Uiso calc R 1 . .
H H15B 0.1395 0.7634 0.2992 0.068 Uiso calc R 1 . .
C C16 0.1964(4) 0.5929(4) 0.3489(3) 0.0533(11) Uani d . 1 . .
H H16A 0.1150 0.5565 0.3141 0.064 Uiso calc R 1 . .
H H16B 0.2780 0.5752 0.3201 0.064 Uiso calc R 1 . .
C C17 0.3891(6) 0.6904(5) 0.6329(3) 0.0659(14) Uani d . 1 . .

loop_
_atom_site_aniso_label
_atom_site_aniso_U_11
_atom_site_aniso_U_22
_atom_site_aniso_U_33
_atom_site_aniso_U_12
_atom_site_aniso_U_13
_atom_site_aniso_U_23
Mn1 0.0320(4) 0.0509(4) 0.0445(4) 0.0037(3) 0.0098(3) 0.0052(3)
O1 0.0417(16) 0.0560(18) 0.0502(17) 0.0124(14) 0.0108(13) 0.0024(13)
O2 0.0324(16) 0.0555(17) 0.0570(19) 0.0080(13) 0.0174(13) 0.0130(13)
O3 0.051(2) 0.238(5) 0.081(3) 0.023(3) -0.012(2) -0.046(3)
N1 0.0299(18) 0.057(2) 0.049(2) 0.0001(16) 0.0062(15) 0.0068(16)
N2 0.0301(18) 0.057(2) 0.042(2) 0.0001(16) 0.0086(14) 0.0047(16)
N3 0.043(2) 0.065(3) 0.059(3) -0.0037(19) 0.0009(19) -0.0029(19)
C1 0.034(2) 0.045(2) 0.063(3) -0.003(2) 0.0041(19) 0.001(2)
C2 0.035(2) 0.046(2) 0.057(3) -0.001(2) 0.004(2) -0.010(2)
C3 0.056(3) 0.063(3) 0.069(3) 0.008(2) 0.015(2) -0.007(2)
C4 0.053(3) 0.068(3) 0.095(4) 0.014(3) 0.014(3) -0.007(3)
C5 0.052(3) 0.054(3) 0.109(5) 0.015(2) 0.003(3) -0.006(3)
C6 0.044(3) 0.056(3) 0.080(3) 0.002(2) 0.001(2) 0.011(2)
C7 0.038(2) 0.060(3) 0.059(3) -0.007(2) -0.001(2) 0.016(2)
C8 0.028(2) 0.050(2) 0.048(2) -0.0009(17) 0.0096(17) -0.0012(19)
C9 0.030(2) 0.048(2) 0.049(3) -0.0021(18) 0.0077(18) 0.0004(19)
C10 0.034(2) 0.068(3) 0.049(3) 0.000(2) 0.0102(18) 0.005(2)
C11 0.040(3) 0.087(4) 0.059(3) 0.008(2) 0.004(2) 0.023(3)
C12 0.034(3) 0.080(3) 0.078(3) 0.011(2) 0.008(2) 0.016(3)
C13 0.028(2) 0.065(3) 0.066(3) 0.000(2) 0.013(2) 0.003(2)
C14 0.026(2) 0.059(3) 0.052(3) -0.0040(19) 0.0122(18) -0.006(2)
C15 0.040(3) 0.081(3) 0.051(3) 0.008(2) 0.013(2) 0.022(2)
C16 0.039(2) 0.085(3) 0.037(2) 0.003(2) 0.0105(18) 0.005(2)
C17 0.048(3) 0.100(4) 0.054(3) -0.013(3) 0.021(3) -0.029(3)

loop_
_atom_type_symbol
_atom_type_description
_atom_type_scat_dispersion_real
_atom_type_scat_dispersion_imag
_atom_type_scat_source
C C 0.0033 0.0016 'International Tables Vol C Tables 4.2.6.8 and 6.1.1.4'
H H 0.0000 0.0000 'International Tables Vol C Tables 4.2.6.8 and 6.1.1.4'
N N 0.0061 0.0033 'International Tables Vol C Tables 4.2.6.8 and 6.1.1.4'
O O 0.0106 0.0060 'International Tables Vol C Tables 4.2.6.8 and 6.1.1.4'
Mn Mn 0.3368 0.7283 'International Tables Vol C Tables 4.2.6.8 and 6.1.1.4'

loop_
_geom_angle_atom_site_label_1
_geom_angle_atom_site_label_2
_geom_angle_atom_site_label_3
_geom_angle_site_symmetry_1
_geom_angle_site_symmetry_3
_geom_angle
_geom_angle_publ_flag
O1 Mn1 O2 . . 93.85(11) ?
O1 Mn1 N1 . . 91.64(12) ?
O2 Mn1 N1 . . 162.75(13) ?
O1 Mn1 N2 . . 167.59(13) ?
O2 Mn1 N2 . . 89.12(12) ?
N1 Mn1 N2 . . 82.24(13) ?
O1 Mn1 N3 . . 100.33(13) ?
O2 Mn1 N3 . . 97.30(13) ?
N1 Mn1 N3 . . 97.78(14) ?
N2 Mn1 N3 . . 91.22(14) ?
C2 O1 Mn1 . . 130.4(2) ?
C9 O2 Mn1 . . 121.3(2) ?
C7 N1 C15 . . 120.9(3) ?
C7 N1 Mn1 . . 126.2(3) ?
C15 N1 Mn1 . . 112.9(2) ?
C14 N2 C16 . . 122.7(3) ?
C14 N2 Mn1 . . 124.2(3) ?
C16 N2 Mn1 . . 113.0(2) ?
C17 N3 Mn1 . . 145.7(4) ?
C6 C1 C2 . . 118.7(4) ?
C6 C1 C7 . . 118.8(4) ?
C2 C1 C7 . . 122.5(4) ?
O1 C2 C3 . . 118.3(4) ?
O1 C2 C1 . . 123.4(3) ?
C3 C2 C1 . . 118.2(4) ?
C4 C3 C2 . . 121.6(5) ?
C4 C3 H3 . . 119.2 ?
C2 C3 H3 . . 119.2 ?
C3 C4 C5 . . 120.8(5) ?
C3 C4 H4 . . 119.6 ?
C5 C4 H4 . . 119.6 ?
C6 C5 C4 . . 118.9(4) ?
C6 C5 H5 . . 120.5 ?
C4 C5 H5 . . 120.5 ?
C5 C6 C1 . . 121.8(5) ?
C5 C6 H6 . . 119.1 ?
C1 C6 H6 . . 119.1 ?
N1 C7 C1 . . 125.7(4) ?
N1 C7 H7 . . 117.1 ?
C1 C7 H7 . . 117.1 ?
C13 C8 C9 . . 119.1(4) ?
C13 C8 C14 . . 118.8(3) ?
C9 C8 C14 . . 122.0(3) ?
O2 C9 C10 . . 119.5(3) ?
O2 C9 C8 . . 122.1(3) ?
C10 C9 C8 . . 118.3(4) ?
C11 C10 C9 . . 122.1(4) ?
C11 C10 H10 . . 119.0 ?
C9 C10 H10 . . 119.0 ?
C10 C11 C12 . . 119.8(4) ?
C10 C11 H11 . . 120.1 ?
C12 C11 H11 . . 120.1 ?
C13 C12 C11 . . 119.5(4) ?
C13 C12 H12 . . 120.3 ?
C11 C12 H12 . . 120.3 ?
C12 C13 C8 . . 121.2(4) ?
C12 C13 H13 . . 119.4 ?
C8 C13 H13 . . 119.4 ?
N2 C14 C8 . . 124.2(3) ?
N2 C14 H14 . . 117.9 ?
C8 C14 H14 . . 117.9 ?
N1 C15 C16 . . 107.4(3) ?
N1 C15 H15A . . 110.2 ?
C16 C15 H15A . . 110.2 ?
N1 C15 H15B . . 110.2 ?
C16 C15 H15B . . 110.2 ?
H15A C15 H15B . . 108.5 ?
N2 C16 C15 . . 107.2(3) ?
N2 C16 H16A . . 110.3 ?
C15 C16 H16A . . 110.3 ?
N2 C16 H16B . . 110.3 ?
C15 C16 H16B . . 110.3 ?
H16A C16 H16B . . 108.5 ?
N3 C17 O3 . . 178.2(6) ?

loop_
_geom_bond_atom_site_label_1
_geom_bond_atom_site_label_2
_geom_bond_site_symmetry_2
_geom_bond_distance
_geom_bond_publ_flag
Mn1 O1 . 1.874(2) ?
Mn1 O2 . 1.889(3) ?
Mn1 N1 . 1.971(3) ?
Mn1 N2 . 1.991(3) ?
Mn1 N3 . 2.118(4) ?
O1 C2 . 1.320(4) ?
O2 C9 . 1.340(4) ?
O3 C17 . 1.235(6) ?
N1 C7 . 1.288(5) ?
N1 C15 . 1.469(5) ?
N2 C14 . 1.280(5) ?
N2 C16 . 1.466(5) ?
N3 C17 . 1.102(6) ?
C1 C6 . 1.403(5) ?
C1 C2 . 1.408(5) ?
C1 C7 . 1.437(6) ?
C2 C3 . 1.397(5) ?
C3 C4 . 1.363(6) ?
C3 H3 . 0.9300 ?
C4 C5 . 1.382(7) ?
C4 H4 . 0.9300 ?
C5 C6 . 1.371(6) ?
C5 H5 . 0.9300 ?
C6 H6 . 0.9300 ?
C7 H7 . 0.9300 ?
C8 C13 . 1.394(5) ?
C8 C9 . 1.418(5) ?
C8 C14 . 1.438(5) ?
C9 C10 . 1.386(5) ?
C10 C11 . 1.364(5) ?
C10 H10 . 0.9300 ?
C11 C12 . 1.403(6) ?
C11 H11 . 0.9300 ?
C12 C13 . 1.372(5) ?
C12 H12 . 0.9300 ?
C13 H13 . 0.9300 ?
C14 H14 . 0.9300 ?
C15 C16 . 1.508(6) ?
C15 H15A . 0.9700 ?
C15 H15B . 0.9700 ?
C16 H16A . 0.9700 ?
C16 H16B . 0.9700 ?
